data_1529463
loop_
_publ_author_name
'Haipeng Ji'
'Zhaohui Huang'
'Zhiguo Xia'
'Maxim S. Molokeev'
'Victor V. Atuchin'
'Minghao Fang'
'Yangai Liu'

_publ_section_title
;
 Discovery of New Solid Solution Phosphors via Cation
 Substitution-Dependent Phase Transition in M3(PO4)2:Eu2+ (M = Ca/Sr/Ba)
 Quasi-Binary Sets
;
_journal_issue 0
_journal_name_full 'The Journal of Physical Chemistry C'
_journal_page_first 2038
_journal_page_last 2045
_journal_paper_doi 10.1021/jp509743r
_journal_volume 119
_journal_year 2015
_chemical_formula_moiety '2(O4 P), 3(Sr)'
_chemical_formula_sum 'O8 P2 Sr3'
_chemical_formula_weight 452.80
_space_group_IT_number 166
_symmetry_cell_setting trigonal
_symmetry_space_group_name_Hall '-R 3 2"'
_symmetry_space_group_name_H-M 'R -3 m :H'
_cell_angle_alpha 90
_cell_angle_beta 90
_cell_angle_gamma 120
_cell_formula_units_Z 3
_cell_length_a 5.387993(28)
_cell_length_b 5.387993(28)
_cell_length_c 19.78604(11)
_cell_measurement_temperature 300
_cell_volume 497.443(5)
_diffrn_ambient_temperature 300
_diffrn_measurement_device_type
;
D8 ADVANCE Bruker
;
_diffrn_radiation_monochromator none
_diffrn_radiation_probe x-ray
_diffrn_radiation_type
;
 Cu K\a~1~~2~
;
_exptl_absorpt_coefficient_mu 35.999
_exptl_crystal_density_diffrn 4.534574
_pd_char_colour
;
colourless
;
_pd_meas_2theta_range_inc 0.02
_pd_meas_2theta_range_max 109.3
_pd_meas_2theta_range_min 5
_pd_meas_scan_method step
_pd_proc_ls_pref_orient_corr
;
Anisotropic model of PO. Spherical harmonics 8 ordrer.
 Jarvinen (1993). Application of symmetrized harmonics expansion to correction
of the preferred orientation effect. - J. Appl. Cryst. 26 p525-531.
;
_pd_proc_ls_profile_function PearsonVII
_pd_proc_ls_prof_R_factor 3.988
_pd_proc_ls_prof_wR_expected 5.191
_pd_proc_ls_prof_wR_factor 5.406
_pd_proc_number_of_points 5215
_pd_spec_mount_mode reflection
_refine_ls_goodness_of_fit_all 1.041
_refine_ls_R_I_factor 1.99
_refine_ls_shift/su_max 0.01000
_cod_data_source_file Sr3PO42_Eu.cif
_cod_data_source_block a
_cod_depositor_comments
;

2019-05-13
Z value and formula fixed to values more according to usual
chemical conventions.                 miguel
;
_cod_original_formula_weight 1358.40
_cod_original_formula_moiety '2(O12 P3), 9(Sr)'
_cod_original_formula_units_Z 1
_cod_original_cell_volume 497.4433(58)
_cod_original_sg_symbol_Hall
;
-R 3 2"
;
_cod_original_sg_symbol_H-M R-3m
_cod_original_formula_sum
;
O24 P6 Sr9
;
_cod_database_code 1529463
_cod_database_fobs_code 1529463

loop_
_symmetry_equiv_pos_as_xyz
'x, y, z'
'-x, -x+y, -z'
'-x, -y, -z'
'-x+1/3, -x+y-1/3, -z-1/3'
'-x+1/3, -y-1/3, -z-1/3'
'-x-1/3, -x+y+1/3, -z+1/3'
'-x-1/3, -y+1/3, -z+1/3'
'-x+y, -x, z'
'-x+y, y, z'
'-x+y+1/3, -x-1/3, z-1/3'
'-x+y+1/3, y-1/3, z-1/3'
'-x+y-1/3, -x+1/3, z+1/3'
'-x+y-1/3, y+1/3, z+1/3'
'-y, -x, z'
'-y, x-y, z'
'-y+1/3, -x-1/3, z-1/3'
'-y+1/3, x-y-1/3, z-1/3'
'-y-1/3, -x+1/3, z+1/3'
'-y-1/3, x-y+1/3, z+1/3'
'y, -x+y, -z'
'y, x, -z'
'y+1/3, -x+y-1/3, -z-1/3'
'y+1/3, x-1/3, -z-1/3'
'y-1/3, -x+y+1/3, -z+1/3'
'y-1/3, x+1/3, -z+1/3'
'x-y, -y, -z'
'x-y, x, -z'
'x-y+1/3, -y-1/3, -z-1/3'
'x-y+1/3, x-1/3, -z-1/3'
'x-y-1/3, -y+1/3, -z+1/3'
'x-y-1/3, x+1/3, -z+1/3'
'x, x-y, z'
'x+1/3, y-1/3, z-1/3'
'x+1/3, x-y-1/3, z-1/3'
'x-1/3, y+1/3, z+1/3'
'x-1/3, x-y+1/3, z+1/3'

loop_
_atom_site_label
_atom_site_type_symbol
_atom_site_fract_x
_atom_site_fract_y
_atom_site_fract_z
_atom_site_occupancy
_atom_site_B_iso_or_equiv
Sr1 Sr 0 0 0 1 0.716(36)
Sr2 Sr 0 0 0.793323(27) 1 0.595(35)
P P 0 0 0.593508(71) 1 0.533(38)
O1 O 0 0 0.67160(15) 1 0.592(44)
O2 O 0.48958(18) 0.51042(18) 0.233518(93) 1 0.592(44)

loop_
_diffrn_radiation_wavelength
_diffrn_radiation_wavelength_wt
1.5406 1.0000
1.5443 0.5000

loop_
_geom_angle_atom_site_label_1
_geom_angle_atom_site_label_2
_geom_angle_atom_site_label_3
_geom_angle
_geom_angle_site_symmetry_1
_geom_angle_site_symmetry_3
O1 P O2 109.89(8) 1_555 12_555

loop_
_geom_bond_atom_site_label_1
_geom_bond_atom_site_label_2
_geom_bond_distance
_geom_bond_site_symmetry_2
Sr1 O2 2.5752(15) 17_555
Sr2 O1 2.4084(30) .
Sr2 O2 2.6836(16) 17_556
Sr2 O2 2.74757(85) 2_656
P O1 1.5451(33) .
P O2 1.55060(97) 12_555
